data_4102432
loop_
_publ_author_name
'Yun Wai Chan'
'Kin Shing Chan'

_publ_section_title
;
 Metalloradical-Catalyzed Aliphatic Carbon-Carbon Activation of
 Cyclooctane
;
_journal_name_full 'Journal of the American Chemical Society'
_journal_page_first 6920
_journal_page_last 6922
_journal_volume 132
_journal_year 2010
_chemical_formula_sum 'C56 H53 N4 Rh'
_chemical_formula_weight 884.93
_chemical_name_systematic
; 
 ? 
;
_space_group_IT_number 2
_symmetry_cell_setting triclinic
_symmetry_space_group_name_Hall '-P 1'
_symmetry_space_group_name_H-M 'P -1'
_atom_sites_solution_hydrogens geom
_atom_sites_solution_primary direct
_atom_sites_solution_secondary difmap
_audit_creation_method SHELXL-97
_cell_angle_alpha 65.745(4)
_cell_angle_beta 77.764(4)
_cell_angle_gamma 82.348(4)
_cell_formula_units_Z 2
_cell_length_a 10.578(2)
_cell_length_b 14.574(3)
_cell_length_c 16.226(4)
_cell_measurement_temperature 293(2)
_cell_volume 2225.9(8)
_computing_cell_refinement 'BRUKER SMART CCD DIFFRACTOMETER'
_computing_data_collection 'BRUKER SMART CCD DIFFRACTOMETER'
_computing_data_reduction 'BRUKER SMART CCD DIFFRACTOMETER'
_computing_molecular_graphics 'SIEMENS SHELXTL'
_computing_publication_material 'SIEMENS SHELXTL'
_computing_structure_refinement 'SHELXL-97 (Sheldrick, 1997)'
_computing_structure_solution 'SHELXS-97 (Sheldrick, 1990)'
_diffrn_ambient_temperature 293(2)
_diffrn_measured_fraction_theta_full 0.995
_diffrn_measured_fraction_theta_max 0.995
_diffrn_measurement_device_type 'BRUKER SMART CCD DIFFRACTOMETER'
_diffrn_measurement_method 'OMEGA SCAN'
_diffrn_radiation_monochromator graphite
_diffrn_radiation_source 'fine-focus sealed tube'
_diffrn_radiation_type MoK\a
_diffrn_radiation_wavelength 0.71073
_diffrn_reflns_av_R_equivalents 0.0230
_diffrn_reflns_av_sigmaI/netI 0.0405
_diffrn_reflns_limit_h_max 12
_diffrn_reflns_limit_h_min -12
_diffrn_reflns_limit_k_max 16
_diffrn_reflns_limit_k_min -17
_diffrn_reflns_limit_l_max 11
_diffrn_reflns_limit_l_min -19
_diffrn_reflns_number 12098
_diffrn_reflns_theta_full 25.00
_diffrn_reflns_theta_max 25.00
_diffrn_reflns_theta_min 1.53
_exptl_absorpt_coefficient_mu 0.426
_exptl_absorpt_correction_T_max 1.0000
_exptl_absorpt_correction_T_min 0.616130
_exptl_absorpt_correction_type SADABS
_exptl_crystal_colour red
_exptl_crystal_density_diffrn 1.320
_exptl_crystal_density_method 'not measured'
_exptl_crystal_description block
_exptl_crystal_F_000 924
_exptl_crystal_size_max 0.50
_exptl_crystal_size_mid 0.40
_exptl_crystal_size_min 0.30
_refine_diff_density_max 0.868
_refine_diff_density_min -0.546
_refine_diff_density_rms 0.073
_refine_ls_extinction_method none
_refine_ls_goodness_of_fit_ref 1.054
_refine_ls_hydrogen_treatment riding
_refine_ls_matrix_type full
_refine_ls_number_parameters 568
_refine_ls_number_reflns 7803
_refine_ls_number_restraints 40
_refine_ls_restrained_S_all 1.062
_refine_ls_R_factor_all 0.0522
_refine_ls_R_factor_gt 0.0424
_refine_ls_shift/su_max 0.001
_refine_ls_shift/su_mean 0.000
_refine_ls_structure_factor_coef Fsqd
_refine_ls_weighting_details 'calc w=1/[\s^2^(Fo^2^)+(0.0631P)^2^+1.7635P] where P=(Fo^2^+2Fc^2^)/3'
_refine_ls_weighting_scheme calc
_refine_ls_wR_factor_gt 0.1119
_refine_ls_wR_factor_ref 0.1208
_reflns_number_gt 6645
_reflns_number_total 7803
_reflns_threshold_expression >2sigma(I)
_cod_data_source_file ja101586w_si_001.cif
_cod_data_source_block YWC467.1
_cod_original_cell_volume 2225.8(9)
_cod_database_code 4102432
_cod_depositor_comments
;
Adding numbers of non-modelled hydrogens to _atom_site_attached_hydrogens
values.

Andrius Merkys
2015-09-15
;

loop_
_symmetry_equiv_pos_as_xyz
'x, y, z'
'-x, -y, -z'

loop_
_atom_site_label
_atom_site_type_symbol
_atom_site_fract_x
_atom_site_fract_y
_atom_site_fract_z
_atom_site_U_iso_or_equiv
_atom_site_adp_type
_atom_site_occupancy
_atom_site_symmetry_multiplicity
_atom_site_calc_flag
_atom_site_refinement_flags
_atom_site_disorder_assembly
_atom_site_disorder_group
_atom_site_attached_hydrogens
Rh1 Rh 0.53005(2) 0.552748(17) 0.634709(17) 0.03427(11) Uani 1 1 d . . . 0
N1 N 0.4129(3) 0.5579(2) 0.74843(18) 0.0385(6) Uani 1 1 d . . . 0
N2 N 0.5920(3) 0.41052(19) 0.70869(18) 0.0374(6) Uani 1 1 d . . . 0
N3 N 0.6310(3) 0.54226(19) 0.51822(18) 0.0369(6) Uani 1 1 d . . . 0
N4 N 0.4724(3) 0.6967(2) 0.56049(19) 0.0378(6) Uani 1 1 d . . . 0
C1 C 0.3292(3) 0.6377(3) 0.7531(2) 0.0418(8) Uani 1 1 d . . . 0
C2 C 0.2572(4) 0.6082(3) 0.8447(3) 0.0533(10) Uani 1 1 d . . . 0
H2A H 0.1935 0.6476 0.8660 0.064 Uiso 1 1 calc R . . 0
C3 C 0.2978(4) 0.5140(3) 0.8942(3) 0.0527(9) Uani 1 1 d . . . 0
H3A H 0.2675 0.4764 0.9559 0.063 Uiso 1 1 calc R . . 0
C4 C 0.3967(3) 0.4820(3) 0.8346(2) 0.0418(8) Uani 1 1 d . . . 0
C5 C 0.4694(3) 0.3906(3) 0.8613(2) 0.0419(8) Uani 1 1 d . . . 0
C6 C 0.5639(3) 0.3596(2) 0.8023(2) 0.0411(8) Uani 1 1 d . . . 0
C7 C 0.6493(4) 0.2719(3) 0.8298(3) 0.0518(9) Uani 1 1 d . . . 0
H7A H 0.6502 0.2250 0.8896 0.062 Uiso 1 1 calc R . . 0
C8 C 0.7281(4) 0.2696(3) 0.7540(3) 0.0518(9) Uani 1 1 d . . . 0
H8A H 0.7941 0.2213 0.7517 0.062 Uiso 1 1 calc R . . 0
C9 C 0.6919(3) 0.3553(2) 0.6771(2) 0.0417(8) Uani 1 1 d . . . 0
C10 C 0.7435(3) 0.3764(2) 0.5858(2) 0.0407(8) Uani 1 1 d . . . 0
C11 C 0.7048(3) 0.4593(2) 0.5120(2) 0.0402(7) Uani 1 1 d . . . 0
C12 C 0.7421(4) 0.4762(3) 0.4165(3) 0.0505(9) Uani 1 1 d . . . 0
H12A H 0.7902 0.4311 0.3933 0.061 Uiso 1 1 calc R . . 0
C13 C 0.6956(4) 0.5679(3) 0.3671(2) 0.0498(9) Uani 1 1 d . . . 0
H13A H 0.7033 0.5972 0.3035 0.060 Uiso 1 1 calc R . . 0
C14 C 0.6313(3) 0.6133(3) 0.4297(2) 0.0409(8) Uani 1 1 d . . . 0
C15 C 0.5884(3) 0.7134(2) 0.4066(2) 0.0413(8) Uani 1 1 d . . . 0
C16 C 0.5207(3) 0.7531(2) 0.4699(2) 0.0411(8) Uani 1 1 d . . . 0
C17 C 0.4840(4) 0.8578(3) 0.4509(3) 0.0486(9) Uani 1 1 d . . . 0
H17A H 0.5082 0.9121 0.3959 0.058 Uiso 1 1 calc R . . 0
C18 C 0.4083(4) 0.8627(3) 0.5271(3) 0.0490(9) Uani 1 1 d . . . 0
H18A H 0.3690 0.9208 0.5338 0.059 Uiso 1 1 calc R . . 0
C19 C 0.3990(3) 0.7620(2) 0.5962(2) 0.0418(8) Uani 1 1 d . . . 0
C20 C 0.3242(3) 0.7333(2) 0.6839(3) 0.0422(8) Uani 1 1 d . . . 0
C21 C 0.4471(4) 0.3221(3) 0.9615(2) 0.0455(8) Uani 1 1 d . . . 0
C22 C 0.5015(5) 0.3385(4) 1.0227(3) 0.0779(15) Uani 1 1 d . . . 0
H22A H 0.5545 0.3923 1.0022 0.093 Uiso 1 1 calc R . . 0
C23 C 0.4788(5) 0.2756(4) 1.1160(3) 0.0821(15) Uani 1 1 d . . . 0
H23A H 0.5176 0.2884 1.1563 0.099 Uiso 1 1 calc R . . 0
C24 C 0.4015(4) 0.1964(4) 1.1491(3) 0.0641(12) Uani 1 1 d . . . 0
C25 C 0.3485(5) 0.1807(4) 1.0869(3) 0.0803(15) Uani 1 1 d . . . 0
H25A H 0.2948 0.1272 1.1075 0.096 Uiso 1 1 calc R . . 0
C26 C 0.3713(5) 0.2413(3) 0.9939(3) 0.0694(12) Uani 1 1 d . . . 0
H26A H 0.3350 0.2270 0.9534 0.083 Uiso 1 1 calc R . . 0
C27 C 0.3737(6) 0.1293(5) 1.2510(3) 0.100(2) Uani 1 1 d . . . 0
H27A H 0.4182 0.1526 1.2840 0.151 Uiso 1 1 calc R . . 0
H27B H 0.4031 0.0612 1.2601 0.151 Uiso 1 1 calc R . . 0
H27C H 0.2822 0.1319 1.2732 0.151 Uiso 1 1 calc R . . 0
C31 C 0.8512(3) 0.3061(3) 0.5647(2) 0.0436(8) Uani 1 1 d . . . 0
C32 C 0.8272(4) 0.2285(3) 0.5444(3) 0.0615(11) Uani 1 1 d . . . 0
H32A H 0.7426 0.2178 0.5440 0.074 Uiso 1 1 calc R . . 0
C33 C 0.9291(5) 0.1649(3) 0.5241(4) 0.0724(13) Uani 1 1 d . . . 0
H33A H 0.9110 0.1127 0.5102 0.087 Uiso 1 1 calc R . . 0
C34 C 1.0548(4) 0.1778(3) 0.5244(3) 0.0580(10) Uani 1 1 d . . . 0
C35 C 1.0769(4) 0.2546(4) 0.5465(3) 0.0641(11) Uani 1 1 d . . . 0
H35A H 1.1613 0.2641 0.5484 0.077 Uiso 1 1 calc R . . 0
C36 C 0.9778(4) 0.3188(3) 0.5661(3) 0.0601(10) Uani 1 1 d . . . 0
H36A H 0.9965 0.3707 0.5802 0.072 Uiso 1 1 calc R . . 0
C37 C 1.1656(5) 0.1092(4) 0.5008(4) 0.0903(17) Uani 1 1 d . . . 0
H37A H 1.1314 0.0601 0.4874 0.135 Uiso 1 1 calc R . . 0
H37B H 1.2100 0.0755 0.5521 0.135 Uiso 1 1 calc R . . 0
H37C H 1.2251 0.1488 0.4482 0.135 Uiso 1 1 calc R . . 0
C41 C 0.6181(4) 0.7854(3) 0.3080(2) 0.0481(9) Uani 1 1 d . . . 0
C42 C 0.7429(5) 0.7945(3) 0.2594(3) 0.0604(11) Uani 1 1 d . . . 0
H42A H 0.8100 0.7539 0.2874 0.073 Uiso 1 1 calc R . . 0
C43 C 0.7695(6) 0.8640(4) 0.1684(3) 0.0755(14) Uani 1 1 d . . . 0
H43A H 0.8543 0.8689 0.1367 0.091 Uiso 1 1 calc R . . 0
C44 C 0.6727(7) 0.9252(4) 0.1252(3) 0.0846(17) Uani 1 1 d . . . 0
C45 C 0.5485(7) 0.9140(4) 0.1731(3) 0.0835(16) Uani 1 1 d . . . 0
H45A H 0.4811 0.9534 0.1445 0.100 Uiso 1 1 calc R . . 0
C46 C 0.5212(5) 0.8456(3) 0.2629(3) 0.0632(11) Uani 1 1 d . . . 0
H46A H 0.4359 0.8398 0.2936 0.076 Uiso 1 1 calc R . . 0
C47 C 0.7061(9) 1.0036(5) 0.0272(4) 0.138(3) Uani 1 1 d . . . 0
H47A H 0.6281 1.0394 0.0067 0.208 Uiso 1 1 calc R . . 0
H47B H 0.7476 0.9704 -0.0125 0.208 Uiso 1 1 calc R . . 0
H47C H 0.7634 1.0502 0.0258 0.208 Uiso 1 1 calc R . . 0
C51 C 0.2295(4) 0.8102(3) 0.7053(3) 0.0455(8) Uani 1 1 d . . . 0
C52 C 0.2673(5) 0.8822(4) 0.7270(4) 0.0799(15) Uani 1 1 d . . . 0
H52A H 0.3545 0.8855 0.7272 0.096 Uiso 1 1 calc R . . 0
C53 C 0.1763(5) 0.9511(4) 0.7491(4) 0.0895(17) Uani 1 1 d . . . 0
H53A H 0.2044 0.9992 0.7641 0.107 Uiso 1 1 calc R . . 0
C54 C 0.0482(4) 0.9499(3) 0.7493(3) 0.0622(11) Uani 1 1 d . . . 0
C55 C 0.0122(5) 0.8803(4) 0.7255(4) 0.0887(17) Uani 1 1 d . . . 0
H55A H -0.0748 0.8781 0.7242 0.106 Uiso 1 1 calc R . . 0
C56 C 0.1022(4) 0.8109(4) 0.7025(4) 0.0751(14) Uani 1 1 d . . . 0
H56A H 0.0741 0.7647 0.6851 0.090 Uiso 1 1 calc R . . 0
C57 C -0.0487(5) 1.0252(4) 0.7733(4) 0.0887(17) Uani 1 1 d . . . 0
H57A H -0.1340 1.0129 0.7699 0.133 Uiso 1 1 calc R . . 0
H57B H -0.0272 1.0922 0.7307 0.133 Uiso 1 1 calc R . . 0
H57C H -0.0464 1.0182 0.8344 0.133 Uiso 1 1 calc R . . 0
C61 C 0.6834(4) 0.6090(3) 0.6523(3) 0.0643(11) Uani 1 1 d D . . 0
H61A H 0.7585 0.5976 0.6110 0.077 Uiso 1 1 calc R . . 0
H61B H 0.6670 0.6814 0.6317 0.077 Uiso 1 1 calc R . . 0
C62 C 0.7211(9) 0.5711(7) 0.7470(4) 0.186(5) Uani 1 1 d D A . 0
H62A H 0.6501 0.5859 0.7893 0.223 Uiso 1 1 calc R . . 0
H62B H 0.7378 0.4986 0.7700 0.223 Uiso 1 1 calc R . . 0
C63 C 0.8402(8) 0.6205(6) 0.7425(6) 0.136(3) Uani 1 1 d D . . 2
C64 C 0.892(3) 0.5694(15) 0.8307(12) 0.176(9) Uani 0.50 1 d PDU A 1 2
C64' C 0.9540(12) 0.5428(12) 0.7528(15) 0.178(11) Uani 0.50 1 d PD A 2 2
C65 C 0.890(2) 0.4554(15) 0.8843(17) 0.205(11) Uani 0.50 1 d PDU A 1 2
C65' C 0.930(2) 0.4929(18) 0.8571(16) 0.47(4) Uani 0.50 1 d PD A 2 2
C66 C 0.998(2) 0.4016(17) 0.8423(14) 0.350(12) Uani 1 1 d DU . . 2
C67 C 1.0156(17) 0.3311(13) 0.9403(14) 0.310(9) Uani 1 1 d DU A . 0
H67A H 1.1070 0.3111 0.9388 0.373 Uiso 1 1 calc R . . 0
H67B H 0.9939 0.3705 0.9777 0.373 Uiso 1 1 calc R . . 0
C68 C 0.9423(14) 0.2377(10) 0.9891(9) 0.255(6) Uani 1 1 d DU . . 0
H68A H 0.9575 0.2054 1.0512 0.382 Uiso 1 1 calc R A . 0
H68B H 0.9707 0.1927 0.9584 0.382 Uiso 1 1 calc R . . 0
H68C H 0.8514 0.2546 0.9891 0.382 Uiso 1 1 calc R . . 0

loop_
_atom_site_aniso_label
_atom_site_aniso_U_11
_atom_site_aniso_U_22
_atom_site_aniso_U_33
_atom_site_aniso_U_23
_atom_site_aniso_U_13
_atom_site_aniso_U_12
Rh1 0.04254(17) 0.02752(15) 0.03164(16) -0.01110(11) -0.00825(11) 0.00288(10)
N1 0.0474(16) 0.0335(14) 0.0345(15) -0.0142(12) -0.0077(12) 0.0020(12)
N2 0.0465(16) 0.0307(14) 0.0337(15) -0.0121(12) -0.0097(12) 0.0050(12)
N3 0.0444(15) 0.0315(14) 0.0322(14) -0.0110(11) -0.0071(12) 0.0018(12)
N4 0.0438(15) 0.0328(14) 0.0368(15) -0.0128(12) -0.0110(12) 0.0016(12)
C1 0.0453(19) 0.0382(18) 0.045(2) -0.0219(16) -0.0073(16) 0.0040(15)
C2 0.057(2) 0.050(2) 0.051(2) -0.0253(19) -0.0010(18) 0.0070(18)
C3 0.062(2) 0.051(2) 0.039(2) -0.0180(17) 0.0008(18) 0.0025(18)
C4 0.050(2) 0.0383(18) 0.0364(18) -0.0148(15) -0.0048(15) -0.0031(15)
C5 0.052(2) 0.0374(18) 0.0342(18) -0.0116(15) -0.0085(15) -0.0018(15)
C6 0.052(2) 0.0320(17) 0.0352(18) -0.0091(14) -0.0104(15) 0.0008(15)
C7 0.069(2) 0.0373(19) 0.038(2) -0.0049(16) -0.0145(18) 0.0103(17)
C8 0.064(2) 0.0392(19) 0.047(2) -0.0141(17) -0.0164(19) 0.0172(17)
C9 0.048(2) 0.0342(17) 0.043(2) -0.0159(15) -0.0136(16) 0.0070(15)
C10 0.0442(19) 0.0351(17) 0.043(2) -0.0179(15) -0.0098(15) 0.0075(14)
C11 0.0449(19) 0.0369(18) 0.0363(18) -0.0138(15) -0.0060(15) 0.0025(14)
C12 0.061(2) 0.046(2) 0.044(2) -0.0224(17) -0.0025(18) 0.0064(17)
C13 0.068(2) 0.046(2) 0.0326(18) -0.0138(16) -0.0077(17) -0.0002(18)
C14 0.049(2) 0.0385(18) 0.0333(18) -0.0117(15) -0.0090(15) -0.0024(15)
C15 0.0472(19) 0.0361(18) 0.0378(19) -0.0098(15) -0.0117(15) -0.0022(15)
C16 0.0481(19) 0.0324(17) 0.0407(19) -0.0095(15) -0.0157(16) 0.0011(14)
C17 0.063(2) 0.0315(18) 0.047(2) -0.0098(16) -0.0151(18) 0.0022(16)
C18 0.062(2) 0.0300(17) 0.054(2) -0.0149(16) -0.0181(19) 0.0080(16)
C19 0.049(2) 0.0328(17) 0.046(2) -0.0174(15) -0.0148(16) 0.0070(14)
C20 0.0442(19) 0.0365(18) 0.051(2) -0.0229(16) -0.0125(16) 0.0062(15)
C21 0.052(2) 0.0440(19) 0.0347(18) -0.0118(15) -0.0058(16) 0.0004(16)
C22 0.096(4) 0.087(3) 0.046(2) -0.008(2) -0.017(2) -0.040(3)
C23 0.092(4) 0.104(4) 0.042(2) -0.009(3) -0.023(2) -0.025(3)
C24 0.057(2) 0.074(3) 0.040(2) -0.004(2) -0.0069(19) 0.005(2)
C25 0.100(4) 0.069(3) 0.053(3) 0.003(2) -0.013(3) -0.033(3)
C26 0.093(3) 0.066(3) 0.045(2) -0.010(2) -0.015(2) -0.025(2)
C27 0.087(4) 0.119(5) 0.050(3) 0.014(3) -0.010(3) -0.013(3)
C31 0.049(2) 0.0397(18) 0.0384(19) -0.0146(15) -0.0091(16) 0.0097(15)
C32 0.051(2) 0.059(2) 0.088(3) -0.044(2) -0.021(2) 0.0139(19)
C33 0.078(3) 0.060(3) 0.096(4) -0.051(3) -0.018(3) 0.014(2)
C34 0.056(2) 0.060(2) 0.052(2) -0.022(2) -0.0083(19) 0.0192(19)
C35 0.043(2) 0.084(3) 0.062(3) -0.031(2) -0.0029(19) 0.003(2)
C36 0.053(2) 0.063(3) 0.070(3) -0.035(2) -0.007(2) 0.0008(19)
C37 0.080(3) 0.086(4) 0.089(4) -0.035(3) -0.007(3) 0.037(3)
C41 0.072(3) 0.0343(18) 0.0369(19) -0.0108(15) -0.0113(18) -0.0053(17)
C42 0.084(3) 0.049(2) 0.044(2) -0.0142(18) -0.005(2) -0.011(2)
C43 0.112(4) 0.064(3) 0.048(3) -0.021(2) 0.006(3) -0.033(3)
C44 0.161(6) 0.051(3) 0.040(2) -0.006(2) -0.024(3) -0.028(3)
C45 0.136(5) 0.056(3) 0.055(3) -0.007(2) -0.043(3) 0.000(3)
C46 0.086(3) 0.051(2) 0.049(2) -0.0095(19) -0.028(2) 0.000(2)
C47 0.259(10) 0.085(4) 0.047(3) 0.011(3) -0.025(4) -0.053(5)
C51 0.052(2) 0.0357(18) 0.050(2) -0.0208(16) -0.0089(17) 0.0052(15)
C52 0.064(3) 0.085(3) 0.127(5) -0.075(3) -0.036(3) 0.019(2)
C53 0.092(4) 0.083(4) 0.132(5) -0.081(4) -0.036(3) 0.024(3)
C54 0.068(3) 0.048(2) 0.063(3) -0.024(2) -0.001(2) 0.013(2)
C55 0.049(3) 0.089(4) 0.144(5) -0.068(4) -0.015(3) 0.015(2)
C56 0.055(3) 0.073(3) 0.120(4) -0.064(3) -0.015(3) 0.007(2)
C57 0.093(4) 0.068(3) 0.098(4) -0.041(3) 0.002(3) 0.021(3)
C61 0.070(3) 0.054(2) 0.070(3) -0.017(2) -0.021(2) -0.015(2)
C62 0.199(9) 0.208(10) 0.143(7) -0.006(7) -0.078(7) -0.123(8)
C63 0.124(6) 0.152(7) 0.145(7) -0.035(6) -0.065(6) -0.059(5)
C64 0.180(12) 0.187(12) 0.168(11) -0.056(8) -0.054(9) -0.039(9)
C64' 0.100(13) 0.24(2) 0.26(2) -0.19(2) 0.086(14) -0.096(15)
C65 0.203(15) 0.210(14) 0.206(14) -0.076(10) -0.050(9) -0.017(9)
C65' 0.089(18) 0.50(8) 0.86(12) -0.36(8) 0.12(4) -0.15(4)
C66 0.348(15) 0.363(15) 0.353(15) -0.163(10) -0.035(9) -0.033(9)
C67 0.286(12) 0.326(12) 0.333(13) -0.144(9) -0.050(9) -0.020(9)
C68 0.270(10) 0.229(9) 0.247(10) -0.111(8) 0.004(8) 0.023(8)

loop_
_atom_type_symbol
_atom_type_description
_atom_type_scat_dispersion_real
_atom_type_scat_dispersion_imag
_atom_type_scat_source
C C 0.0033 0.0016 'International Tables Vol C Tables 4.2.6.8 and 6.1.1.4'
H H 0.0000 0.0000 'International Tables Vol C Tables 4.2.6.8 and 6.1.1.4'
N N 0.0061 0.0033 'International Tables Vol C Tables 4.2.6.8 and 6.1.1.4'
Rh Rh -1.1178 0.9187 'International Tables Vol C Tables 4.2.6.8 and 6.1.1.4'

loop_
_geom_angle_atom_site_label_1
_geom_angle_atom_site_label_2
_geom_angle_atom_site_label_3
_geom_angle
N1 Rh1 N3 173.83(11)
N1 Rh1 N2 89.97(11)
N3 Rh1 N2 90.24(11)
N1 Rh1 N4 90.42(11)
N3 Rh1 N4 89.54(11)
N2 Rh1 N4 178.47(11)
N1 Rh1 C61 94.91(16)
N3 Rh1 C61 91.25(16)
N2 Rh1 C61 90.78(15)
N4 Rh1 C61 87.71(15)
C4 N1 C1 107.0(3)
C4 N1 Rh1 126.8(2)
C1 N1 Rh1 126.1(2)
C6 N2 C9 106.6(3)
C6 N2 Rh1 126.7(2)
C9 N2 Rh1 125.4(2)
C11 N3 C14 107.2(3)
C11 N3 Rh1 125.9(2)
C14 N3 Rh1 126.7(2)
C16 N4 C19 107.2(3)
C16 N4 Rh1 126.0(2)
C19 N4 Rh1 125.5(2)
N1 C1 C20 125.9(3)
N1 C1 C2 108.4(3)
C20 C1 C2 125.5(3)
C3 C2 C1 108.1(3)
C2 C3 C4 107.4(3)
N1 C4 C5 125.6(3)
N1 C4 C3 109.0(3)
C5 C4 C3 125.3(3)
C4 C5 C6 124.7(3)
C4 C5 C21 117.5(3)
C6 C5 C21 117.7(3)
N2 C6 C5 125.2(3)
N2 C6 C7 109.3(3)
C5 C6 C7 125.5(3)
C8 C7 C6 107.7(3)
C7 C8 C9 107.6(3)
N2 C9 C10 125.4(3)
N2 C9 C8 108.8(3)
C10 C9 C8 125.7(3)
C9 C10 C11 124.6(3)
C9 C10 C31 117.6(3)
C11 C10 C31 117.7(3)
N3 C11 C10 125.3(3)
N3 C11 C12 108.4(3)
C10 C11 C12 126.2(3)
C13 C12 C11 108.0(3)
C12 C13 C14 107.8(3)
N3 C14 C15 125.1(3)
N3 C14 C13 108.2(3)
C15 C14 C13 126.4(3)
C14 C15 C16 124.3(3)
C14 C15 C41 118.5(3)
C16 C15 C41 117.2(3)
N4 C16 C15 125.0(3)
N4 C16 C17 108.5(3)
C15 C16 C17 126.5(3)
C18 C17 C16 107.7(3)
C17 C18 C19 107.7(3)
N4 C19 C20 125.1(3)
N4 C19 C18 108.8(3)
C20 C19 C18 126.1(3)
C1 C20 C19 124.8(3)
C1 C20 C51 117.0(3)
C19 C20 C51 118.2(3)
C22 C21 C26 117.9(4)
C22 C21 C5 121.1(4)
C26 C21 C5 121.0(3)
C21 C22 C23 121.0(4)
C24 C23 C22 121.6(4)
C23 C24 C25 116.7(4)
C23 C24 C27 121.8(5)
C25 C24 C27 121.5(5)
C24 C25 C26 122.6(4)
C21 C26 C25 120.3(4)
C32 C31 C36 118.2(3)
C32 C31 C10 121.6(3)
C36 C31 C10 120.1(3)
C31 C32 C33 120.5(4)
C34 C33 C32 121.5(4)
C35 C34 C33 117.3(4)
C35 C34 C37 121.5(4)
C33 C34 C37 121.2(4)
C34 C35 C36 122.2(4)
C31 C36 C35 120.3(4)
C42 C41 C46 117.5(4)
C42 C41 C15 121.4(4)
C46 C41 C15 121.1(4)
C41 C42 C43 120.7(5)
C44 C43 C42 121.1(5)
C45 C44 C43 117.9(4)
C45 C44 C47 122.4(6)
C43 C44 C47 119.7(7)
C44 C45 C46 121.4(5)
C45 C46 C41 121.3(5)
C56 C51 C52 117.6(4)
C56 C51 C20 120.5(3)
C52 C51 C20 122.0(4)
C51 C52 C53 120.6(4)
C54 C53 C52 121.9(4)
C55 C54 C53 117.0(4)
C55 C54 C57 121.8(5)
C53 C54 C57 121.1(5)
C54 C55 C56 121.9(5)
C51 C56 C55 120.9(4)
C62 C61 Rh1 120.3(3)
C63 C62 C61 110.8(5)
C64 C63 C62 110.6(11)
C64 C63 C64' 58.2(13)
C62 C63 C64' 108.4(9)
C63 C64 C65 121.8(18)
C65' C64' C63 97.5(13)
C65' C64' C66 47.8(8)
C63 C64' C66 138.0(13)
C66 C65 C64 112(2)
C66 C65' C64' 84.2(16)
C65 C66 C65' 25.7(14)
C65 C66 C67 87.2(15)
C65' C66 C67 101.2(16)
C65 C66 C64' 67.1(13)
C65' C66 C64' 48.1(8)
C67 C66 C64' 148.2(16)
C68 C67 C66 119.7(18)

loop_
_geom_bond_atom_site_label_1
_geom_bond_atom_site_label_2
_geom_bond_distance
Rh1 N1 2.017(3)
Rh1 N3 2.019(3)
Rh1 N2 2.024(3)
Rh1 N4 2.030(3)
Rh1 C61 2.031(4)
N1 C4 1.373(4)
N1 C1 1.383(4)
N2 C6 1.374(4)
N2 C9 1.382(4)
N3 C11 1.377(4)
N3 C14 1.383(4)
N4 C16 1.378(4)
N4 C19 1.382(4)
C1 C20 1.388(5)
C1 C2 1.433(5)
C2 C3 1.341(5)
C3 C4 1.436(5)
C4 C5 1.395(5)
C5 C6 1.397(5)
C5 C21 1.504(5)
C6 C7 1.429(5)
C7 C8 1.342(5)
C8 C9 1.435(5)
C9 C10 1.383(5)
C10 C11 1.396(5)
C10 C31 1.508(5)
C11 C12 1.439(5)
C12 C13 1.336(5)
C13 C14 1.439(5)
C14 C15 1.386(5)
C15 C16 1.403(5)
C15 C41 1.502(5)
C16 C17 1.443(5)
C17 C18 1.347(5)
C18 C19 1.435(5)
C19 C20 1.395(5)
C20 C51 1.502(5)
C21 C22 1.359(6)
C21 C26 1.367(6)
C22 C23 1.397(6)
C23 C24 1.359(7)
C24 C25 1.361(7)
C24 C27 1.523(6)
C25 C26 1.386(6)
C31 C32 1.369(5)
C31 C36 1.383(5)
C32 C33 1.401(6)
C33 C34 1.368(6)
C34 C35 1.368(6)
C34 C37 1.527(6)
C35 C36 1.385(6)
C41 C42 1.379(6)
C41 C46 1.381(6)
C42 C43 1.399(6)
C43 C44 1.373(8)
C44 C45 1.370(8)
C44 C47 1.529(7)
C45 C46 1.381(6)
C51 C56 1.356(6)
C51 C52 1.364(6)
C52 C53 1.398(6)
C53 C54 1.357(7)
C54 C55 1.345(7)
C54 C57 1.513(6)
C55 C56 1.405(6)
C61 C62 1.5272(11)
C62 C63 1.506(7)
C63 C64 1.498(10)
C63 C64' 1.525(10)
C64 C65 1.526(10)
C64' C65' 1.521(10)
C64' C66 2.03(3)
C65 C66 1.501(10)
C65' C66 1.514(10)
C66 C67 1.534(10)
C67 C68 1.490(9)

_journal_paper_doi 10.1021/ja101586w
